data_2004132
loop_
_publ_author_name
'Billing, D. G.'
'Boeyens, J. C. A.'
'Lai, L.-L.'
'Reid, D. H.'

_publ_section_title
2,3-Diethyl-5,6,7,8-tetrahydro-2a\l^4^-thia-2,3,4a,8a-tetraazacyclopent[<i>cd</i>]azulene-1(2<i>H</i>),4(3<i>H</i>)-dithione
_journal_issue 11
_journal_name_full 'Acta Crystallographica Section C'
_journal_page_first 2354
_journal_page_last 2356
_journal_paper_doi 10.1107/S010827019500343X
_journal_volume 51
_journal_year 1995
_chemical_formula_sum 'C11 H18 N4 S3'
_chemical_formula_weight 302.47
_space_group_IT_number 4
_symmetry_cell_setting monoclinic
_symmetry_space_group_name_Hall 'P 2yb'
_symmetry_space_group_name_H-M 'P 1 21 1'
_atom_type_scat_source IntTabC
_cell_angle_alpha 90
_cell_angle_beta 100.13(2)
_cell_angle_gamma 90
_cell_formula_units_Z 2
_cell_length_a 5.615(2)
_cell_length_b 10.0655(10)
_cell_length_c 13.0482(10)
_cell_measurement_reflns_used 25
_cell_measurement_temperature 293(2)
_cell_measurement_theta_max 20
_cell_measurement_theta_min 15
_cell_volume 726.0(3)
_diffrn_measurement_device 'Nonius CAD-4'
_diffrn_measurement_method \w-2\q
_diffrn_radiation_type MoK\a
_diffrn_radiation_wavelength 0.71069
_diffrn_reflns_av_R_equivalents 0
_diffrn_reflns_limit_h_max 10
_diffrn_reflns_limit_h_min -10
_diffrn_reflns_limit_k_max 18
_diffrn_reflns_limit_k_min -1
_diffrn_reflns_limit_l_max 23
_diffrn_reflns_limit_l_min -23
_diffrn_reflns_number 5043
_diffrn_reflns_theta_max 40
_diffrn_standards_decay_% 'random fluctuations'
_diffrn_standards_interval_time 60
_diffrn_standards_number 3
_exptl_absorpt_coefficient_mu 0.499
_exptl_absorpt_correction_T_max 0.8508
_exptl_absorpt_correction_T_min 0.7807
_exptl_absorpt_correction_type analytical
_exptl_crystal_colour clear
_exptl_crystal_density_diffrn 1.384
_exptl_crystal_description rectangular
_exptl_crystal_size_max 0.45
_exptl_crystal_size_mid 0.37
_exptl_crystal_size_min 0.09
_refine_diff_density_max 0.266
_refine_diff_density_min -0.241
_refine_ls_extinction_method none
_refine_ls_goodness_of_fit_obs 0.946
_refine_ls_hydrogen_treatment 'H atoms refined in calculated positions'
_refine_ls_number_parameters 165
_refine_ls_number_reflns 5043
_refine_ls_R_factor_obs '0.03 [I>2\s(I)]'
_refine_ls_shift/esd_max 0.04
_refine_ls_structure_factor_coef Fsqd
_refine_ls_weighting_details 'w = 1/[\s^2^(F~o~)+(0.1P)^2^] where P = [max(F~o~,0)+2F~c~^2^]/3'
_refine_ls_weighting_scheme calc
_refine_ls_wR_factor_obs '0.09 [I>2\s(I)]'
_reflns_number_total 5043
_cod_data_source_file hu1123.cif
_cod_data_source_block hu1123a
_cod_depositor_comments
;
The following automatic conversions were performed:

'_refine_ls_weighting_scheme' value '1/[\s^2^(F~o~)+(0.1P)^2^] where
P = [max(F~o~,0)+2F~c~^2^]/3' was changed to 'calc'. New tag
'_refine_ls_weighting_details' was created. The value of the new tag
was set to 'w = 1/[\s^2^(F~o~)+(0.1P)^2^] where P =
[max(F~o~,0)+2F~c~^2^]/3'.

Automatic conversion script
Id: cif_fix_values 3143 2015-03-26 13:38:13Z robertas 
;
_cod_original_sg_symbol_Hall 'P 2y1'
_cod_original_sg_symbol_H-M 'P 21'
_cod_database_code 2004132

loop_
_symmetry_equiv_pos_as_xyz
x,y,z
-x,y+1/2,-z

loop_
_atom_site_label
_atom_site_fract_x
_atom_site_fract_y
_atom_site_fract_z
_atom_site_U_iso_or_equiv
S(1) .38820(10) .0374 .16500(10) .0460(10)
S(2) .00900(10) .03660(10) .43120(10) .0630(10)
S(3) .93260(10) -0.25010(10) .10690(10) .0620(10)
N(1) .6201(2) -.0464(2) .09970(10) .0510(10)
N(2) .1745(2) .0920(2) .25510(10) .0510(10)
N(3) .3619(2) -.07850(10) .34240(10) .0450(10)
N(4) .6368(2) -0.17090(10) .24080(10) .0440(10)
C(1) .4712(2) -.08160(10) .25850(10) .0420(10)
C(2) .4465(3) -0.1544(2) .43820(10) .0580(10)
C(3) .4003(3) -0.3011(2) .4270(2) .0680(10)
C(4) .4918(3) -0.3618(2) .3336(2) .0660(10)
C(5) .7085(3) -0.2897(2) .30500(10) .0560(10)
C(6) .7255(2) -0.1507(2) .14590(10) .0470(10)
C(7) .1803(2) .0217(2) .33830(10) .0480(10)
C(8) .6482(4) -.0020(2) -.00400(10) .0650(10)
C(9) .4791(5) -.0771(3) -.0862(2) .0890(10)
C(10) .0155(3) .2059(2) .22640(10) .0600(10)
C(11) .1037(4) .3286(2) .2873(2) .0840(10)
H(2A) .3666(3) -0.1206(2) .49300(10) .070
H(2B) .6189(3) -0.1399(2) .45950(10) .070
H(3A) .2277(3) -0.3170(2) .4196(2) .081
H(3B) .4787(3) -0.3454(2) .4899(2) .081
H(4A) .5356(3) -0.4538(2) .3491(2) .080
H(4B) .3615(3) -0.3608(2) .2739(2) .080
H(5A) .8161(3) -0.2633(2) .36830(10) .067
H(5B) .7965(3) -0.3498(2) .26720(10) .067
H(8A) .8139(4) -.0162(2) -.01340(10) .078
H(8B) .6139(4) .0923(2) -.01100(10) .078
H(9A) .505(3) -.0497(18) -0.1539(2) .134
H(9B) .3148(5) -.0588(19) -.0793(12) .134
H(9C) .510(3) -0.1706(3) -.0778(12) .134
H(10A) -0.1457(3) .1843(2) .23850(10) .072
H(10B) .0050(3) .2238(2) .15270(10) .072
H(11A) .0110(3) .4039(4) .2580(10) .126
H(11B) .2714(11) .3427(12) .2842(14) .126
H(11C) .085(4) .3175(9) .3585(4) .126

loop_
_geom_angle_atom_site_label_1
_geom_angle_atom_site_label_2
_geom_angle_atom_site_label_3
_geom_angle
_geom_angle_publ_flag
C(1) S(1) N(1) 83.44(6) yes
C(1) S(1) N(2) 83.33(6) yes
N(1) S(1) N(2) 166.77(6) yes
C(6) N(1) S(1) 116.61(9) yes
C(7) N(2) S(1) 115.82(11) yes
C(1) N(3) C(7) 114.20(12) yes
C(1) N(4) C(6) 114.31(11) yes
N(4) C(1) N(3) 125.75(12) yes
N(4) C(1) S(1) 117.06(9) yes
N(3) C(1) S(1) 117.18(10) yes
N(1) C(6) N(4) 108.51(12) yes
N(1) C(6) S(3) 128.63(11) yes
N(4) C(6) S(3) 122.87(11) yes
N(2) C(7) N(3) 109.34(11) yes
N(2) C(7) S(2) 128.59(12) yes
N(3) C(7) S(2) 122.07(11) yes
C(6) N(1) C(8) 124.21(13) no
C(8) N(1) S(1) 118.70(11) no
C(7) N(2) C(10) 124.74(14) no
C(10) N(2) S(1) 119.43(11) no
C(1) N(3) C(2) 123.65(12) no
C(7) N(3) C(2) 121.37(12) no
C(1) N(4) C(5) 124.94(11) no
C(6) N(4) C(5) 120.44(12) no
N(3) C(2) C(3) 113.8(2) no
C(2) C(3) C(4) 113.17(14) no
C(5) C(4) C(3) 113.6(2) no
N(4) C(5) C(4) 112.12(12) no
N(2) C(10) C(11) 112.3(2) no

loop_
_geom_bond_atom_site_label_1
_geom_bond_atom_site_label_2
_geom_bond_distance
_geom_bond_publ_flag
S(1) C(1) 1.7149(13) yes
S(1) N(1) 1.8765(13) yes
S(1) N(2) 1.9032(14) yes
S(2) C(7) 1.6819(13) yes
S(3) C(6) 1.6797(14) yes
N(1) C(6) 1.300(2) yes
N(2) C(7) 1.291(2) yes
N(3) C(1) 1.346(2) yes
N(3) C(7) 1.428(2) yes
N(4) C(1) 1.342(2) yes
N(4) C(6) 1.428(2) yes
N(4) C(5) 1.475(2) no
C(2) C(3) 1.502(3) no
C(2) H(2A) 0.97 no
C(2) H(2B) 0.97 no
C(3) C(4) 1.531(3) no
C(3) H(3A) 0.97 no
C(3) H(3B) 0.97 no
C(4) C(5) 1.518(3) no
C(4) H(4A) 0.97 no
C(4) H(4B) 0.97 no
C(5) H(5A) 0.97 no
C(5) H(5B) 0.97 no
C(8) C(9) 1.505(3) no
C(8) H(8A) 0.97 no
C(8) H(8B) 0.97 no
C(9) H(9A) 0.96 no
C(9) H(9B) 0.96 no
C(9) H(9C) 0.96 no
C(10) C(11) 1.504(3) no
C(10) H(10A) 0.97 no
C(10) H(10B) 0.97 no
C(11) H(11A) 0.96 no
C(11) H(11B) 0.96 no
C(11) H(11C) 0.96 no
